data_7011421
loop_
_publ_author_name
'Yeh, Chen-Yu'
'Chou, Chung-Hsien'
'Pan, Kun-Chih'
'Wang, Chih-Chieh'
'Lee, Gene-Hsiang'
'Su, Y. Oliver'
'Peng, Shie-Ming'

_publ_section_title
;
 Linear pentacobalt complexes: synthesis, structures, and physical
 properties of neutral and one-electron oxidation compounds
;
_journal_issue 13
_journal_name_full 'Journal of the Chemical Society, Dalton Transactions'
_journal_page_first 2670
_journal_paper_doi 10.1039/b111462j
_journal_year 2002
_chemical_formula_sum 'C63 H44 Co5 F9 N20 O9 S3'
_chemical_formula_weight 1787.01
_chemical_name_systematic
; 
? 
;
_space_group_IT_number 4
_symmetry_cell_setting monoclinic
_symmetry_space_group_name_Hall 'P 2yb'
_symmetry_space_group_name_H-M 'P 1 21 1'
_atom_sites_solution_hydrogens geom
_atom_sites_solution_primary direct
_atom_sites_solution_secondary difmap
_audit_creation_method SHELXL-97
_cell_angle_alpha 90.00
_cell_angle_beta 99.7585(6)
_cell_angle_gamma 90.00
_cell_formula_units_Z 2
_cell_length_a 13.8809(2)
_cell_length_b 17.2756(2)
_cell_length_c 13.9058(2)
_cell_measurement_reflns_used all
_cell_measurement_temperature 150(1)
_cell_measurement_theta_max 27.50
_cell_measurement_theta_min 2.36
_cell_volume 3286.37(8)
_computing_cell_refinement DENZO-SMN
_computing_data_collection 'NONIUS COLLECT'
_computing_data_reduction DENZO-SMN
_computing_molecular_graphics SHELXTL
_computing_publication_material SHELXTL
_computing_structure_refinement 'SHELXL-97 (Sheldrick, 1997)'
_computing_structure_solution 'SHELXS-97 (Sheldrick, 1990)'
_diffrn_ambient_temperature 150(1)
_diffrn_measured_fraction_theta_full 0.994
_diffrn_measured_fraction_theta_max 0.994
_diffrn_measurement_device_type 'NONIUS KappaCCD'
_diffrn_measurement_method 'phi and omega scans'
_diffrn_radiation_monochromator graphite
_diffrn_radiation_source 'fine-focus sealed tube'
_diffrn_radiation_type MoK\a
_diffrn_radiation_wavelength 0.71073
_diffrn_reflns_av_R_equivalents 0.0544
_diffrn_reflns_av_sigmaI/netI 0.0495
_diffrn_reflns_limit_h_max 17
_diffrn_reflns_limit_h_min -18
_diffrn_reflns_limit_k_max 20
_diffrn_reflns_limit_k_min -22
_diffrn_reflns_limit_l_max 18
_diffrn_reflns_limit_l_min -18
_diffrn_reflns_number 48312
_diffrn_reflns_theta_full 27.50
_diffrn_reflns_theta_max 27.50
_diffrn_reflns_theta_min 2.36
_diffrn_standards_decay_% 0
_exptl_absorpt_coefficient_mu 1.433
_exptl_absorpt_correction_T_max 0.946
_exptl_absorpt_correction_T_min 0.850
_exptl_absorpt_correction_type multi-scan
_exptl_crystal_colour black
_exptl_crystal_density_diffrn 1.806
_exptl_crystal_density_meas ?
_exptl_crystal_density_method 'not measured'
_exptl_crystal_description plate
_exptl_crystal_F_000 1796
_exptl_crystal_size_max 0.20
_exptl_crystal_size_mid 0.12
_exptl_crystal_size_min 0.04
_refine_diff_density_max 1.033
_refine_diff_density_min -1.025
_refine_diff_density_rms 0.101
_refine_ls_abs_structure_details 'Flack H D (1983), Acta Cryst. A39, 876-881'
_refine_ls_abs_structure_Flack 0.00
_refine_ls_extinction_method none
_refine_ls_goodness_of_fit_ref 1.046
_refine_ls_hydrogen_treatment mixed
_refine_ls_matrix_type full
_refine_ls_number_parameters 994
_refine_ls_number_reflns 13837
_refine_ls_number_restraints 23
_refine_ls_restrained_S_all 1.087
_refine_ls_R_factor_all 0.0700
_refine_ls_R_factor_gt 0.0538
_refine_ls_shift/su_max 0.022
_refine_ls_shift/su_mean 0.000
_refine_ls_structure_factor_coef Fsqd
_refine_ls_weighting_details 'calc w=1/[\s^2^(Fo^2^)+(0.0738P)^2^+5.6658P] where P=(Fo^2^+2Fc^2^)/3'
_refine_ls_weighting_scheme calc
_refine_ls_wR_factor_gt 0.1337
_refine_ls_wR_factor_ref 0.1476
_reflns_number_gt 11426
_reflns_number_total 13837
_reflns_threshold_expression >2sigma(I)
_cod_data_source_file b111462j.txt
_cod_data_source_block '[Co5(tpda)4(SO3CF3)2](SO3CF3)'
_cod_depositor_comments
;
The following automatic conversions were performed:
'_symmetry_cell_setting' value 'Monoclinic' changed to 'monoclinic'
according to '/home/saulius/struct/CIF-dictionaries/cif_core.dic'
dictionary named 'cif_core.dic' version 2.4.1 from 2010-06-29.

Automatic conversion script
Id: cif_fix_enum 1527 2010-12-29 10:47:43Z saulius 

The following automatic conversions were performed:

'_exptl_crystal_density_meas' value 'not_measured' was changed to '?'
- the value is perceived as not measured.

Automatic conversion script
Id: cif_fix_values 3008 2015-01-20 13:52:24Z robertas 
;
_cod_original_sg_symbol_H-M P2(1)
_cod_database_code 7011421

loop_
_symmetry_equiv_pos_as_xyz
'x, y, z'
'-x, y+1/2, -z'

loop_
_atom_site_label
_atom_site_type_symbol
_atom_site_fract_x
_atom_site_fract_y
_atom_site_fract_z
_atom_site_U_iso_or_equiv
_atom_site_adp_type
_atom_site_occupancy
_atom_site_symmetry_multiplicity
_atom_site_calc_flag
_atom_site_refinement_flags
_atom_site_disorder_assembly
_atom_site_disorder_group
Co1 Co 0.78874(6) 0.35270(4) 0.00835(6) 0.02677(18) Uani 1 1 d . A .
Co2 Co 0.76531(6) 0.43505(5) 0.13059(6) 0.02482(18) Uani 1 1 d . A .
Co3 Co 0.74404(6) 0.51674(6) 0.25156(7) 0.02334(15) Uani 1 1 d . A .
Co4 Co 0.72209(6) 0.59805(5) 0.37157(6) 0.02438(17) Uani 1 1 d . A .
Co5 Co 0.70303(6) 0.68119(4) 0.49519(6) 0.02517(18) Uani 1 1 d . A .
S1 S 0.83256(18) 0.20832(16) -0.16240(18) 0.0263(5) Uani 0.60 1 d PD A 1
S1' S 0.8600(3) 0.2533(2) -0.1912(3) 0.0405(9) Uani 0.40 1 d PD A 2
S2 S 0.66807(12) 0.82885(11) 0.66932(12) 0.0353(4) Uani 1 1 d . . .
O1 O 0.8068(3) 0.2775(3) -0.1137(3) 0.0330(10) Uani 1 1 d . . .
O2 O 0.9382(4) 0.2067(4) -0.1671(4) 0.0519(14) Uani 1 1 d . . .
O3 O 0.7875(6) 0.1357(4) -0.1376(7) 0.041(2) Uani 0.60 1 d P A 1
O3' O 0.8590(10) 0.3114(8) -0.2657(9) 0.048(3) Uiso 0.40 1 d P A 2
O4 O 0.6926(3) 0.7599(3) 0.6186(3) 0.0328(10) Uani 1 1 d . . .
O5 O 0.5656(3) 0.8356(3) 0.6752(4) 0.0452(12) Uani 1 1 d . . .
O6 O 0.7152(4) 0.8978(3) 0.6441(4) 0.0462(13) Uani 1 1 d . . .
F1 F 0.6780(4) 0.2269(4) -0.2887(4) 0.0737(16) Uani 1 1 d D A .
F2 F 0.7926(5) 0.1655(4) -0.3445(4) 0.0814(18) Uani 1 1 d D A .
F3 F 0.8011(7) 0.2804(5) -0.3215(6) 0.069(3) Uani 0.60 1 d PD A 1
F3' F 0.7608(10) 0.1408(6) -0.2100(8) 0.152(9) Uiso 0.40 1 d PD A 2
F4 F 0.6941(4) 0.7414(3) 0.8253(3) 0.0578(12) Uani 1 1 d . . .
F5 F 0.8224(3) 0.8025(3) 0.8019(3) 0.0594(13) Uani 1 1 d . . .
F6 F 0.7079(4) 0.8653(4) 0.8542(4) 0.0804(18) Uani 1 1 d . . .
N1 N 0.8673(4) 0.2903(3) 0.1106(4) 0.0298(11) Uani 1 1 d . . .
N2 N 0.8812(4) 0.4010(3) 0.2052(4) 0.0317(11) Uani 1 1 d . . .
N3 N 0.8806(4) 0.5090(3) 0.3042(4) 0.0270(10) Uani 1 1 d . . .
N4 N 0.8573(4) 0.6157(3) 0.3947(3) 0.0299(10) Uani 1 1 d . . .
N5 N 0.8252(3) 0.7302(3) 0.4714(4) 0.0272(11) Uani 1 1 d . . .
N6 N 0.7049(4) 0.4250(3) -0.0787(4) 0.0318(11) Uani 1 1 d . . .
N7 N 0.6445(4) 0.4696(3) 0.0579(3) 0.0303(10) Uani 1 1 d . . .
N8 N 0.6077(3) 0.5240(3) 0.1986(3) 0.0251(10) Uani 1 1 d . . .
N9 N 0.5850(3) 0.5770(3) 0.3452(3) 0.0274(10) Uani 1 1 d . . .
N10 N 0.5798(4) 0.6267(3) 0.4995(4) 0.0298(11) Uani 1 1 d . . .
N11 N 0.6714(4) 0.2972(3) 0.0338(4) 0.0299(11) Uani 1 1 d . . .
N12 N 0.6948(4) 0.3574(3) 0.1866(4) 0.0331(11) Uani 1 1 d . . .
N13 N 0.7173(4) 0.4295(3) 0.3288(4) 0.0266(11) Uani 1 1 d . . .
N14 N 0.7387(4) 0.5119(3) 0.4590(4) 0.0323(11) Uani 1 1 d . . .
N15 N 0.7742(4) 0.6037(3) 0.5836(3) 0.0299(11) Uani 1 1 d . . .
N16 N 0.9032(4) 0.4162(3) -0.0024(4) 0.0320(12) Uani 1 1 d . . .
N17 N 0.8332(4) 0.5135(3) 0.0774(3) 0.0302(10) Uani 1 1 d . . .
N18 N 0.7717(4) 0.6037(3) 0.1743(4) 0.0266(10) Uani 1 1 d . . .
N19 N 0.7042(4) 0.6801(3) 0.2813(3) 0.0307(10) Uani 1 1 d . . .
N20 N 0.6324(3) 0.7472(3) 0.3940(3) 0.0258(10) Uani 1 1 d . . .
C1 C 0.8773(5) 0.2135(4) 0.1014(5) 0.0402(15) Uani 1 1 d . A .
H1A H 0.8512 0.1903 0.0406 0.048 Uiso 1 1 calc R . .
C2 C 0.9227(6) 0.1672(4) 0.1739(6) 0.052(2) Uani 1 1 d . . .
H2A H 0.9300 0.1134 0.1630 0.063 Uiso 1 1 calc R A .
C3 C 0.9583(6) 0.1995(4) 0.2640(6) 0.0455(17) Uani 1 1 d . A .
H3A H 0.9867 0.1678 0.3172 0.055 Uiso 1 1 calc R . .
C4 C 0.9515(5) 0.2787(4) 0.2749(5) 0.0414(15) Uani 1 1 d . . .
H4A H 0.9795 0.3022 0.3348 0.050 Uiso 1 1 calc R A .
C5 C 0.9037(5) 0.3247(4) 0.1981(5) 0.0347(13) Uani 1 1 d . A .
C6 C 0.9346(4) 0.4506(4) 0.2728(4) 0.0311(12) Uani 1 1 d . A .
C7 C 1.0344(5) 0.4473(4) 0.3046(5) 0.0386(15) Uani 1 1 d . . .
H7A H 1.0728 0.4085 0.2808 0.046 Uiso 1 1 calc R A .
C8 C 1.0784(5) 0.5030(4) 0.3734(5) 0.0376(15) Uani 1 1 d . A .
H8A H 1.1471 0.5028 0.3951 0.045 Uiso 1 1 calc R . .
C9 C 1.0209(4) 0.5567(4) 0.4078(5) 0.0369(15) Uani 1 1 d . . .
H9A H 1.0486 0.5909 0.4585 0.044 Uiso 1 1 calc R A .
C10 C 0.9218(4) 0.5616(4) 0.3690(5) 0.0328(13) Uani 1 1 d . A .
C11 C 0.8849(4) 0.6909(4) 0.4222(4) 0.0315(12) Uani 1 1 d . A .
C12 C 0.9636(5) 0.7289(4) 0.3883(6) 0.0439(17) Uani 1 1 d . . .
H12A H 1.0038 0.7020 0.3505 0.053 Uiso 1 1 calc R A .
C13 C 0.9799(5) 0.8051(5) 0.4116(6) 0.0448(17) Uani 1 1 d . A .
H13A H 1.0320 0.8316 0.3896 0.054 Uiso 1 1 calc R . .
C14 C 0.9220(5) 0.8440(4) 0.4665(5) 0.0441(16) Uani 1 1 d . . .
H14A H 0.9346 0.8965 0.4845 0.053 Uiso 1 1 calc R A .
C15 C 0.8453(5) 0.8045(4) 0.4946(5) 0.0411(15) Uani 1 1 d . A .
H15A H 0.8046 0.8311 0.5321 0.049 Uiso 1 1 calc R . .
C16 C 0.7099(5) 0.4302(4) -0.1738(5) 0.0351(14) Uani 1 1 d . A .
H16A H 0.7518 0.3956 -0.2002 0.042 Uiso 1 1 calc R . .
C17 C 0.6569(5) 0.4835(4) -0.2353(5) 0.0385(15) Uani 1 1 d . . .
H17A H 0.6625 0.4855 -0.3024 0.046 Uiso 1 1 calc R A .
C18 C 0.5965(5) 0.5331(4) -0.1980(5) 0.0415(16) Uani 1 1 d . A .
H18A H 0.5618 0.5717 -0.2386 0.050 Uiso 1 1 calc R . .
C19 C 0.5857(5) 0.5275(4) -0.1024(5) 0.0364(13) Uani 1 1 d . . .
H19A H 0.5413 0.5604 -0.0769 0.044 Uiso 1 1 calc R A .
C20 C 0.6406(4) 0.4729(3) -0.0425(4) 0.0309(12) Uani 1 1 d . A .
C21 C 0.5728(4) 0.4966(4) 0.1051(4) 0.0318(13) Uani 1 1 d . A .
C22 C 0.4736(5) 0.4976(4) 0.0680(5) 0.0382(15) Uani 1 1 d . . .
H22A H 0.4494 0.4758 0.0058 0.046 Uiso 1 1 calc R A .
C23 C 0.4102(4) 0.5312(4) 0.1236(5) 0.0329(14) Uani 1 1 d . A .
H23A H 0.3425 0.5342 0.0977 0.040 Uiso 1 1 calc R . .
C24 C 0.4430(5) 0.5595(4) 0.2135(5) 0.0374(15) Uani 1 1 d . . .
H24A H 0.3992 0.5845 0.2490 0.045 Uiso 1 1 calc R A .
C25 C 0.5414(4) 0.5518(4) 0.2544(5) 0.0321(12) Uani 1 1 d . A .
C26 C 0.5358(4) 0.5805(3) 0.4230(4) 0.0295(12) Uani 1 1 d . A .
C27 C 0.4526(5) 0.5366(4) 0.4314(5) 0.0400(15) Uani 1 1 d . . .
H27A H 0.4271 0.5007 0.3818 0.048 Uiso 1 1 calc R A .
C28 C 0.4085(5) 0.5456(5) 0.5109(5) 0.0415(17) Uani 1 1 d . A .
H28A H 0.3527 0.5156 0.5174 0.050 Uiso 1 1 calc R . .
C29 C 0.4449(5) 0.5983(5) 0.5820(5) 0.0432(16) Uani 1 1 d . . .
H29A H 0.4122 0.6080 0.6355 0.052 Uiso 1 1 calc R A .
C30 C 0.5304(5) 0.6370(4) 0.5734(5) 0.0361(15) Uani 1 1 d . A .
H30A H 0.5556 0.6729 0.6230 0.043 Uiso 1 1 calc R . .
C31 C 0.6195(5) 0.2500(4) -0.0311(5) 0.0392(15) Uani 1 1 d . A .
H31A H 0.6418 0.2422 -0.0913 0.047 Uiso 1 1 calc R . .
C32 C 0.5370(5) 0.2122(4) -0.0174(6) 0.0445(16) Uani 1 1 d . . .
H32A H 0.5051 0.1769 -0.0647 0.053 Uiso 1 1 calc R A .
C33 C 0.5006(5) 0.2270(4) 0.0682(6) 0.0446(17) Uani 1 1 d . A .
H33A H 0.4404 0.2047 0.0778 0.053 Uiso 1 1 calc R . .
C34 C 0.5511(5) 0.2731(5) 0.1376(6) 0.0476(18) Uani 1 1 d . . .
H34A H 0.5272 0.2823 0.1966 0.057 Uiso 1 1 calc R A .
C35 C 0.6386(5) 0.3073(4) 0.1222(5) 0.0357(13) Uani 1 1 d . A .
C36 C 0.6929(5) 0.3594(4) 0.2844(5) 0.0349(13) Uani 1 1 d . A .
C37 C 0.6806(6) 0.2941(4) 0.3430(5) 0.0446(17) Uani 1 1 d . . .
H37A H 0.6739 0.2437 0.3155 0.053 Uiso 1 1 calc R A .
C38 C 0.6784(5) 0.3052(4) 0.4386(5) 0.0397(16) Uani 1 1 d . A .
H38A H 0.6664 0.2621 0.4773 0.048 Uiso 1 1 calc R . .
C39 C 0.6927(6) 0.3754(4) 0.4813(5) 0.0416(17) Uani 1 1 d . . .
H39A H 0.6868 0.3823 0.5478 0.050 Uiso 1 1 calc R A .
C40 C 0.7166(5) 0.4384(4) 0.4245(5) 0.0329(13) Uani 1 1 d . A .
C41 C 0.7842(4) 0.5286(4) 0.5520(4) 0.0314(12) Uani 1 1 d . A .
C42 C 0.8442(5) 0.4752(4) 0.6132(5) 0.0390(14) Uani 1 1 d . . .
H42A H 0.8540 0.4244 0.5906 0.047 Uiso 1 1 calc R A .
C43 C 0.8884(6) 0.4979(5) 0.7060(5) 0.0454(18) Uani 1 1 d . A .
H43A H 0.9321 0.4639 0.7457 0.055 Uiso 1 1 calc R . .
C44 C 0.8686(5) 0.5697(4) 0.7398(5) 0.0367(15) Uani 1 1 d . . .
H44A H 0.8918 0.5840 0.8056 0.044 Uiso 1 1 calc R A .
C45 C 0.8142(5) 0.6204(5) 0.6764(5) 0.0377(15) Uani 1 1 d . A .
H45A H 0.8041 0.6709 0.6998 0.045 Uiso 1 1 calc R . .
C46 C 0.9782(5) 0.3884(5) -0.0445(6) 0.0439(17) Uani 1 1 d . A .
H46A H 0.9712 0.3386 -0.0738 0.053 Uiso 1 1 calc R . .
C47 C 1.0625(5) 0.4283(5) -0.0469(6) 0.0438(17) Uani 1 1 d . . .
H47A H 1.1129 0.4066 -0.0768 0.053 Uiso 1 1 calc R A .
C48 C 1.0729(5) 0.5013(4) -0.0044(5) 0.0397(16) Uani 1 1 d . A .
H48A H 1.1321 0.5294 -0.0023 0.048 Uiso 1 1 calc R . .
C49 C 0.9965(4) 0.5330(4) 0.0348(5) 0.0361(13) Uani 1 1 d . . .
H49A H 1.0023 0.5834 0.0628 0.043 Uiso 1 1 calc R A .
C50 C 0.9107(4) 0.4902(4) 0.0329(4) 0.0307(12) Uani 1 1 d . A .
C51 C 0.8145(4) 0.5911(4) 0.0942(4) 0.0293(12) Uani 1 1 d . A .
C52 C 0.8312(5) 0.6529(4) 0.0347(5) 0.0353(15) Uani 1 1 d . . .
H52A H 0.8535 0.6438 -0.0252 0.042 Uiso 1 1 calc R A .
C53 C 0.8150(5) 0.7277(4) 0.0639(5) 0.0335(14) Uani 1 1 d . A .
H53A H 0.8324 0.7705 0.0275 0.040 Uiso 1 1 calc R . .
C54 C 0.7734(5) 0.7398(4) 0.1464(5) 0.0380(15) Uani 1 1 d . . .
H54A H 0.7621 0.7911 0.1665 0.046 Uiso 1 1 calc R A .
C55 C 0.7484(5) 0.6778(4) 0.1992(4) 0.0333(13) Uani 1 1 d . A .
C56 C 0.6449(4) 0.7413(3) 0.3001(4) 0.0283(11) Uani 1 1 d . A .
C57 C 0.5939(5) 0.7921(4) 0.2283(5) 0.0413(15) Uani 1 1 d . . .
H57A H 0.6031 0.7883 0.1623 0.050 Uiso 1 1 calc R A .
C58 C 0.5326(5) 0.8455(5) 0.2544(5) 0.0440(17) Uani 1 1 d . A .
H58A H 0.4978 0.8788 0.2063 0.053 Uiso 1 1 calc R . .
C59 C 0.5197(5) 0.8525(5) 0.3511(5) 0.0468(17) Uani 1 1 d . . .
H59A H 0.4783 0.8914 0.3701 0.056 Uiso 1 1 calc R A .
C60 C 0.5681(5) 0.8020(4) 0.4177(5) 0.0415(15) Uani 1 1 d . A .
H60A H 0.5570 0.8047 0.4832 0.050 Uiso 1 1 calc R . .
C61 C 0.7697(5) 0.2129(5) -0.2802(4) 0.098(5) Uani 1 1 d D . .
C62 C 0.7264(5) 0.8091(4) 0.7952(5) 0.0407(15) Uani 1 1 d . . .
C63 C 0.2123(4) 0.4954(5) -0.2850(5) 0.061(2) Uani 1 1 d D . .
F7 F 0.2486(5) 0.4675(5) -0.3568(5) 0.117(3) Uani 1 1 d D B .
O7 O 0.2483(5) 0.5539(5) -0.1102(5) 0.087(2) Uani 1 1 d D . .
S3 S 0.2980(3) 0.5139(3) -0.1714(3) 0.0558(8) Uiso 0.60 1 d PD B 1
O8 O 0.3763(9) 0.5503(9) -0.2091(10) 0.095(4) Uiso 0.60 1 d PD B 1
O9 O 0.3034(14) 0.4381(7) -0.1387(14) 0.145(7) Uiso 0.60 1 d PD B 1
F8 F 0.1185(6) 0.5146(7) -0.2969(8) 0.083(3) Uiso 0.60 1 d PD B 1
F9 F 0.2001(19) 0.4193(8) -0.2610(16) 0.181(8) Uiso 0.60 1 d PD B 1
S3' S 0.2943(4) 0.5475(4) -0.1937(4) 0.0555(13) Uiso 0.40 1 d PD B 2
O8' O 0.2960(16) 0.6164(9) -0.2454(14) 0.096(6) Uiso 0.40 1 d PD B 2
O9' O 0.3776(9) 0.4963(9) -0.1839(12) 0.065(4) Uiso 0.40 1 d PD B 2
F8' F 0.1899(12) 0.5623(8) -0.3346(12) 0.096(5) Uiso 0.40 1 d PD B 2
F9' F 0.1414(13) 0.4482(11) -0.2643(14) 0.103(5) Uiso 0.40 1 d PD B 2

loop_
_atom_site_aniso_label
_atom_site_aniso_U_11
_atom_site_aniso_U_22
_atom_site_aniso_U_33
_atom_site_aniso_U_23
_atom_site_aniso_U_13
_atom_site_aniso_U_12
Co1 0.0304(4) 0.0226(4) 0.0292(4) -0.0019(3) 0.0106(3) 0.0000(3)
Co2 0.0299(4) 0.0198(4) 0.0268(4) 0.0007(3) 0.0105(3) -0.0003(3)
Co3 0.0279(3) 0.0194(3) 0.0245(3) 0.0015(2) 0.0097(2) 0.0005(3)
Co4 0.0295(4) 0.0210(4) 0.0246(4) 0.0016(3) 0.0101(3) 0.0010(3)
Co5 0.0280(4) 0.0240(4) 0.0250(4) 0.0012(3) 0.0088(3) 0.0027(3)
S1 0.0283(12) 0.0223(13) 0.0302(12) 0.0002(10) 0.0106(10) 0.0010(10)
S1' 0.039(2) 0.038(2) 0.047(2) -0.0071(19) 0.0135(18) 0.0003(18)
S2 0.0326(8) 0.0393(10) 0.0356(8) -0.0048(7) 0.0103(6) 0.0017(7)
O1 0.042(2) 0.029(3) 0.031(2) -0.0049(19) 0.0167(19) -0.0047(19)
O2 0.044(3) 0.060(4) 0.055(3) -0.003(3) 0.019(2) 0.014(2)
O3 0.038(4) 0.022(4) 0.068(6) 0.028(4) 0.024(4) 0.003(3)
O4 0.039(2) 0.030(3) 0.031(2) -0.002(2) 0.0091(18) 0.0038(19)
O5 0.030(2) 0.053(3) 0.054(3) -0.001(3) 0.012(2) 0.004(2)
O6 0.047(3) 0.034(3) 0.062(3) 0.003(3) 0.025(3) 0.003(2)
F1 0.045(3) 0.094(4) 0.079(4) -0.020(3) 0.005(2) -0.004(3)
F2 0.097(4) 0.079(4) 0.071(4) -0.041(3) 0.021(3) 0.005(3)
F3 0.062(5) 0.100(8) 0.049(4) 0.014(5) 0.020(4) 0.003(5)
F4 0.075(3) 0.058(3) 0.044(2) 0.018(2) 0.021(2) 0.004(2)
F5 0.045(2) 0.074(4) 0.055(3) -0.001(2) -0.003(2) 0.005(2)
F6 0.093(4) 0.100(5) 0.046(3) -0.027(3) 0.003(3) 0.040(4)
N1 0.030(3) 0.023(3) 0.038(3) -0.004(2) 0.010(2) 0.003(2)
N2 0.034(3) 0.025(3) 0.036(3) 0.000(2) 0.006(2) 0.0036(19)
N3 0.030(2) 0.020(3) 0.032(3) 0.003(2) 0.010(2) 0.003(2)
N4 0.035(3) 0.025(3) 0.031(2) -0.004(2) 0.009(2) -0.0032(19)
N5 0.027(2) 0.027(3) 0.027(2) -0.003(2) 0.0033(19) 0.005(2)
N6 0.030(2) 0.034(3) 0.032(3) -0.003(2) 0.009(2) 0.000(2)
N7 0.033(2) 0.030(3) 0.030(2) 0.000(2) 0.010(2) -0.001(2)
N8 0.030(2) 0.025(3) 0.023(2) -0.002(2) 0.0103(18) -0.002(2)
N9 0.028(2) 0.026(2) 0.030(2) 0.0007(19) 0.0112(19) 0.0005(18)
N10 0.032(3) 0.027(3) 0.033(3) 0.003(2) 0.012(2) -0.005(2)
N11 0.028(2) 0.025(3) 0.039(3) -0.002(2) 0.013(2) -0.003(2)
N12 0.039(3) 0.028(3) 0.035(3) -0.001(2) 0.013(2) -0.001(2)
N13 0.032(3) 0.024(3) 0.027(2) 0.004(2) 0.013(2) 0.000(2)
N14 0.042(3) 0.026(3) 0.031(2) 0.004(2) 0.014(2) 0.001(2)
N15 0.037(3) 0.030(3) 0.022(2) -0.002(2) 0.0054(19) 0.011(2)
N16 0.040(3) 0.036(3) 0.025(2) -0.001(2) 0.017(2) 0.002(2)
N17 0.033(2) 0.029(3) 0.030(2) -0.001(2) 0.012(2) -0.004(2)
N18 0.033(2) 0.020(3) 0.029(3) 0.001(2) 0.009(2) 0.001(2)
N19 0.041(3) 0.025(2) 0.029(2) 0.000(2) 0.013(2) 0.006(2)
N20 0.027(2) 0.026(3) 0.026(2) 0.001(2) 0.0095(19) 0.0023(19)
C1 0.050(4) 0.028(3) 0.042(3) 0.003(3) 0.007(3) 0.008(3)
C2 0.060(5) 0.019(3) 0.069(5) -0.007(3) -0.012(4) 0.011(3)
C3 0.046(4) 0.032(4) 0.055(4) 0.007(3) -0.001(3) 0.012(3)
C4 0.053(4) 0.028(3) 0.042(3) 0.000(3) 0.006(3) 0.010(3)
C5 0.040(3) 0.028(3) 0.038(3) 0.002(3) 0.012(3) 0.003(3)
C6 0.035(3) 0.029(3) 0.031(3) -0.005(2) 0.009(2) 0.003(2)
C7 0.034(3) 0.038(4) 0.045(4) -0.003(3) 0.010(3) 0.012(3)
C8 0.027(3) 0.042(4) 0.045(4) 0.008(3) 0.010(3) 0.002(3)
C9 0.027(3) 0.037(4) 0.048(4) -0.017(3) 0.011(3) -0.003(3)
C10 0.027(3) 0.039(4) 0.034(3) -0.002(3) 0.010(2) 0.002(2)
C11 0.031(3) 0.031(3) 0.034(3) -0.001(3) 0.011(2) -0.002(2)
C12 0.040(4) 0.038(4) 0.060(4) -0.009(3) 0.027(3) -0.010(3)
C13 0.043(4) 0.042(4) 0.057(4) -0.005(3) 0.027(3) -0.010(3)
C14 0.060(4) 0.026(3) 0.050(4) -0.008(3) 0.020(3) -0.009(3)
C15 0.049(4) 0.028(3) 0.048(4) -0.009(3) 0.012(3) 0.001(3)
C16 0.037(3) 0.038(4) 0.032(3) -0.001(3) 0.011(2) 0.002(3)
C17 0.039(3) 0.043(4) 0.033(3) 0.000(3) 0.005(3) -0.008(3)
C18 0.049(4) 0.034(4) 0.039(4) 0.002(3) 0.003(3) 0.004(3)
C19 0.043(3) 0.029(3) 0.038(3) 0.002(3) 0.009(3) -0.002(3)
C20 0.028(3) 0.027(3) 0.039(3) 0.000(2) 0.009(2) -0.004(2)
C21 0.027(3) 0.037(4) 0.032(3) -0.009(3) 0.009(2) 0.000(2)
C22 0.033(3) 0.042(4) 0.040(3) -0.008(3) 0.007(3) 0.000(3)
C23 0.029(3) 0.031(4) 0.039(3) -0.004(3) 0.008(2) 0.000(2)
C24 0.034(3) 0.043(4) 0.036(3) -0.005(3) 0.007(3) 0.008(3)
C25 0.029(3) 0.030(3) 0.039(3) -0.003(3) 0.010(2) -0.006(2)
C26 0.029(3) 0.029(3) 0.032(3) 0.004(2) 0.010(2) 0.005(2)
C27 0.037(3) 0.039(4) 0.045(4) 0.001(3) 0.011(3) -0.009(3)
C28 0.037(3) 0.057(5) 0.034(3) 0.003(3) 0.016(3) -0.011(3)
C29 0.035(3) 0.052(4) 0.047(4) -0.003(3) 0.019(3) 0.007(3)
C30 0.032(3) 0.038(4) 0.042(3) -0.010(3) 0.016(3) -0.004(3)
C31 0.039(3) 0.038(4) 0.045(3) -0.015(3) 0.017(3) -0.008(3)
C32 0.050(4) 0.031(4) 0.057(4) -0.012(3) 0.020(3) -0.008(3)
C33 0.040(4) 0.030(4) 0.068(5) -0.009(3) 0.021(3) -0.013(3)
C34 0.049(4) 0.041(4) 0.059(4) -0.014(3) 0.030(3) -0.011(3)
C35 0.039(3) 0.028(3) 0.043(3) -0.004(3) 0.013(3) -0.006(3)
C36 0.044(4) 0.023(3) 0.042(3) 0.003(3) 0.020(3) -0.003(3)
C37 0.075(5) 0.023(3) 0.041(4) 0.001(3) 0.026(4) -0.009(3)
C38 0.053(4) 0.023(3) 0.049(4) 0.009(3) 0.025(3) 0.001(3)
C39 0.065(5) 0.032(4) 0.035(3) 0.001(3) 0.026(3) -0.005(3)
C40 0.039(3) 0.025(3) 0.039(3) 0.006(3) 0.019(3) -0.005(3)
C41 0.033(3) 0.032(3) 0.033(3) 0.003(2) 0.017(2) 0.004(2)
C42 0.039(3) 0.039(4) 0.041(3) 0.005(3) 0.012(3) 0.007(3)
C43 0.049(4) 0.053(5) 0.031(3) 0.015(3) -0.001(3) 0.006(3)
C44 0.039(3) 0.038(4) 0.032(3) 0.000(3) 0.005(3) 0.002(3)
C45 0.041(3) 0.044(4) 0.028(3) 0.000(3) 0.006(3) 0.004(3)
C46 0.036(3) 0.043(4) 0.057(4) -0.008(3) 0.020(3) 0.006(3)
C47 0.034(3) 0.042(4) 0.061(4) -0.002(4) 0.024(3) 0.005(3)
C48 0.041(3) 0.037(4) 0.044(4) 0.009(3) 0.016(3) -0.003(3)
C49 0.034(3) 0.032(3) 0.045(3) 0.002(3) 0.013(3) -0.002(3)
C50 0.033(3) 0.029(3) 0.032(3) 0.001(2) 0.012(2) -0.002(2)
C51 0.032(3) 0.031(3) 0.028(3) 0.001(2) 0.014(2) 0.000(3)
C52 0.052(4) 0.028(3) 0.031(3) 0.000(3) 0.019(3) 0.001(3)
C53 0.044(4) 0.028(4) 0.029(3) 0.005(3) 0.009(3) -0.009(3)
C54 0.054(4) 0.025(3) 0.038(3) -0.004(3) 0.017(3) -0.004(3)
C55 0.037(3) 0.032(3) 0.033(3) 0.003(3) 0.009(2) -0.003(3)
C56 0.033(3) 0.020(3) 0.034(3) 0.000(2) 0.010(2) 0.001(2)
C57 0.044(4) 0.047(4) 0.034(3) 0.008(3) 0.009(3) 0.010(3)
C58 0.040(3) 0.048(5) 0.045(4) 0.013(3) 0.010(3) 0.014(3)
C59 0.052(4) 0.046(4) 0.041(3) 0.001(3) 0.005(3) 0.017(3)
C60 0.049(4) 0.038(4) 0.040(3) -0.002(3) 0.015(3) 0.016(3)
C61 0.052(5) 0.163(14) 0.083(7) -0.074(8) 0.025(5) 0.003(7)
C62 0.048(4) 0.040(4) 0.035(3) 0.003(3) 0.011(3) 0.000(3)
C63 0.032(4) 0.076(6) 0.085(6) -0.008(5) 0.035(4) -0.002(4)
F7 0.099(5) 0.164(8) 0.097(5) -0.064(5) 0.044(4) -0.039(5)
O7 0.067(4) 0.125(7) 0.073(4) -0.013(4) 0.028(3) 0.014(4)

loop_
_atom_type_symbol
_atom_type_description
_atom_type_scat_dispersion_real
_atom_type_scat_dispersion_imag
_atom_type_scat_source
C C 0.0033 0.0016 'International Tables Vol C Tables 4.2.6.8 and 6.1.1.4'
H H 0.0000 0.0000 'International Tables Vol C Tables 4.2.6.8 and 6.1.1.4'
N N 0.0061 0.0033 'International Tables Vol C Tables 4.2.6.8 and 6.1.1.4'
O O 0.0106 0.0060 'International Tables Vol C Tables 4.2.6.8 and 6.1.1.4'
F F 0.0171 0.0103 'International Tables Vol C Tables 4.2.6.8 and 6.1.1.4'
S S 0.1246 0.1234 'International Tables Vol C Tables 4.2.6.8 and 6.1.1.4'
Co Co 0.3494 0.9721 'International Tables Vol C Tables 4.2.6.8 and 6.1.1.4'

loop_
_geom_angle_atom_site_label_1
_geom_angle_atom_site_label_2
_geom_angle_atom_site_label_3
_geom_angle
_geom_angle_site_symmetry_1
_geom_angle_site_symmetry_3
_geom_angle_publ_flag
N16 Co1 N1 90.3(2) . . ?
N16 Co1 N11 172.6(2) . . ?
N1 Co1 N11 88.7(2) . . ?
N16 Co1 N6 90.0(2) . . ?
N1 Co1 N6 171.5(2) . . ?
N11 Co1 N6 89.9(2) . . ?
N16 Co1 O1 94.18(19) . . ?
N1 Co1 O1 96.5(2) . . ?
N11 Co1 O1 93.26(19) . . ?
N6 Co1 O1 91.9(2) . . ?
N16 Co1 Co2 85.83(15) . . ?
N1 Co1 Co2 86.26(15) . . ?
N11 Co1 Co2 86.75(16) . . ?
N6 Co1 Co2 85.32(16) . . ?
O1 Co1 Co2 177.25(14) . . ?
N2 Co2 N17 90.2(2) . . ?
N2 Co2 N7 178.1(2) . . ?
N17 Co2 N7 91.2(2) . . ?
N2 Co2 N12 90.3(2) . . ?
N17 Co2 N12 178.4(2) . . ?
N7 Co2 N12 88.3(2) . . ?
N2 Co2 Co3 89.53(16) . . ?
N17 Co2 Co3 88.84(15) . . ?
N7 Co2 Co3 89.14(15) . . ?
N12 Co2 Co3 89.66(16) . . ?
N2 Co2 Co1 89.97(16) . . ?
N17 Co2 Co1 90.70(15) . . ?
N7 Co2 Co1 91.37(15) . . ?
N12 Co2 Co1 90.80(16) . . ?
Co3 Co2 Co1 179.33(5) . . ?
N8 Co3 N3 179.7(3) . . ?
N8 Co3 N18 90.7(2) . . ?
N3 Co3 N18 89.4(2) . . ?
N8 Co3 N13 89.7(2) . . ?
N3 Co3 N13 90.2(2) . . ?
N18 Co3 N13 179.6(2) . . ?
N8 Co3 Co4 89.71(15) . . ?
N3 Co3 Co4 90.56(16) . . ?
N18 Co3 Co4 89.54(15) . . ?
N13 Co3 Co4 90.68(16) . . ?
N8 Co3 Co2 90.01(15) . . ?
N3 Co3 Co2 89.72(16) . . ?
N18 Co3 Co2 90.46(16) . . ?
N13 Co3 Co2 89.32(16) . . ?
Co4 Co3 Co2 179.71(6) . . ?
N4 Co4 N19 90.4(2) . . ?
N4 Co4 N14 90.5(2) . . ?
N19 Co4 N14 177.7(2) . . ?
N4 Co4 N9 178.0(2) . . ?
N19 Co4 N9 90.0(2) . . ?
N14 Co4 N9 89.0(2) . . ?
N4 Co4 Co3 88.34(15) . . ?
N19 Co4 Co3 89.69(15) . . ?
N14 Co4 Co3 88.20(16) . . ?
N9 Co4 Co3 89.71(15) . . ?
N4 Co4 Co5 90.52(15) . . ?
N19 Co4 Co5 90.54(15) . . ?
N14 Co4 Co5 91.59(16) . . ?
N9 Co4 Co5 91.43(14) . . ?
Co3 Co4 Co5 178.84(5) . . ?
N20 Co5 N10 88.2(2) . . ?
N20 Co5 N15 172.2(2) . . ?
N10 Co5 N15 90.2(2) . . ?
N20 Co5 N5 88.3(2) . . ?
N10 Co5 N5 171.7(2) . . ?
N15 Co5 N5 92.4(2) . . ?
N20 Co5 O4 96.29(19) . . ?
N10 Co5 O4 95.7(2) . . ?
N15 Co5 O4 91.47(19) . . ?
N5 Co5 O4 92.17(19) . . ?
N20 Co5 Co4 86.14(15) . . ?
N10 Co5 Co4 86.22(16) . . ?
N15 Co5 Co4 86.13(15) . . ?
N5 Co5 Co4 86.04(15) . . ?
O4 Co5 Co4 176.95(13) . . ?
O1 S1 O3 116.5(4) . . ?
O1 S1 O2 111.2(3) . . ?
O3 S1 O2 117.3(4) . . ?
O1 S1 C61 106.4(4) . . ?
O3 S1 C61 95.4(5) . . ?
O2 S1 C61 107.8(4) . . ?
O2 S1' O3' 120.3(6) . . ?
O2 S1' O1 118.1(4) . . ?
O3' S1' O1 112.7(6) . . ?
O2 S1' C61 112.7(5) . . ?
O3' S1' C61 81.4(6) . . ?
O1 S1' C61 104.1(4) . . ?
O6 S2 O5 116.2(3) . . ?
O6 S2 O4 114.1(3) . . ?
O5 S2 O4 114.1(3) . . ?
O6 S2 C62 104.1(3) . . ?
O5 S2 C62 103.9(3) . . ?
O4 S2 C62 102.1(3) . . ?
S1 O1 S1' 39.3(2) . . ?
S1 O1 Co1 157.5(3) . . ?
S1' O1 Co1 151.4(3) . . ?
S1' O2 S1 40.3(2) . . ?
S2 O4 Co5 158.6(3) . . ?
C1 N1 C5 118.9(6) . . ?
C1 N1 Co1 121.9(5) . . ?
C5 N1 Co1 118.7(4) . . ?
C5 N2 C6 122.9(5) . . ?
C5 N2 Co2 117.0(4) . . ?
C6 N2 Co2 119.7(4) . . ?
C10 N3 C6 121.3(5) . . ?
C10 N3 Co3 119.4(4) . . ?
C6 N3 Co3 119.2(4) . . ?
C10 N4 C11 122.8(5) . . ?
C10 N4 Co4 121.3(4) . . ?
C11 N4 Co4 114.9(4) . . ?
C15 N5 C11 119.0(6) . . ?
C15 N5 Co5 121.3(4) . . ?
C11 N5 Co5 119.4(4) . . ?
C16 N6 C20 117.8(6) . . ?
C16 N6 Co1 121.6(5) . . ?
C20 N6 Co1 120.6(4) . . ?
C21 N7 C20 124.2(5) . . ?
C21 N7 Co2 120.1(4) . . ?
C20 N7 Co2 115.4(4) . . ?
C25 N8 C21 118.8(5) . . ?
C25 N8 Co3 121.0(4) . . ?
C21 N8 Co3 120.1(4) . . ?
C26 N9 C25 122.4(5) . . ?
C26 N9 Co4 116.9(4) . . ?
C25 N9 Co4 120.4(4) . . ?
C30 N10 C26 116.6(5) . . ?
C30 N10 Co5 121.5(4) . . ?
C26 N10 Co5 121.8(4) . . ?
C31 N11 C35 117.0(5) . . ?
C31 N11 Co1 122.9(4) . . ?
C35 N11 Co1 120.1(4) . . ?
C36 N12 C35 123.7(5) . . ?
C36 N12 Co2 119.2(4) . . ?
C35 N12 Co2 116.6(4) . . ?
C40 N13 C36 120.3(5) . . ?
C40 N13 Co3 119.9(4) . . ?
C36 N13 Co3 119.7(4) . . ?
C41 N14 C40 124.3(5) . . ?
C41 N14 Co4 115.1(4) . . ?
C40 N14 Co4 120.2(4) . . ?
C45 N15 C41 117.1(6) . . ?
C45 N15 Co5 122.4(5) . . ?
C41 N15 Co5 120.5(4) . . ?
C50 N16 C46 117.8(6) . . ?
C50 N16 Co1 120.7(4) . . ?
C46 N16 Co1 121.5(5) . . ?
C50 N17 C51 122.4(5) . . ?
C50 N17 Co2 116.4(4) . . ?
C51 N17 Co2 120.6(4) . . ?
C51 N18 C55 120.3(5) . . ?
C51 N18 Co3 119.2(4) . . ?
C55 N18 Co3 120.5(4) . . ?
C55 N19 C56 122.4(5) . . ?
C55 N19 Co4 120.1(4) . . ?
C56 N19 Co4 117.5(4) . . ?
C56 N20 C60 118.5(5) . . ?
C56 N20 Co5 121.6(4) . . ?
C60 N20 Co5 119.9(4) . . ?
N1 C1 C2 123.7(7) . . ?
C1 C2 C3 119.1(7) . . ?
C4 C3 C2 118.5(7) . . ?
C3 C4 C5 120.7(7) . . ?
N2 C5 N1 115.4(5) . . ?
N2 C5 C4 125.3(6) . . ?
N1 C5 C4 119.0(6) . . ?
N3 C6 C7 120.0(6) . . ?
N3 C6 N2 114.3(5) . . ?
C7 C6 N2 125.6(6) . . ?
C6 C7 C8 118.8(6) . . ?
C9 C8 C7 119.1(6) . . ?
C8 C9 C10 120.3(6) . . ?
N3 C10 N4 114.3(5) . . ?
N3 C10 C9 120.0(6) . . ?
N4 C10 C9 125.6(6) . . ?
N5 C11 N4 116.5(5) . . ?
N5 C11 C12 120.7(6) . . ?
N4 C11 C12 122.2(6) . . ?
C13 C12 C11 118.2(6) . . ?
C12 C13 C14 121.0(6) . . ?
C13 C14 C15 118.0(6) . . ?
N5 C15 C14 123.1(6) . . ?
N6 C16 C17 123.0(6) . . ?
C18 C17 C16 118.8(6) . . ?
C17 C18 C19 120.2(7) . . ?
C18 C19 C20 119.3(6) . . ?
N6 C20 N7 115.2(5) . . ?
N6 C20 C19 120.8(6) . . ?
N7 C20 C19 123.5(6) . . ?
N7 C21 C22 125.7(6) . . ?
N7 C21 N8 113.5(5) . . ?
C22 C21 N8 120.7(5) . . ?
C21 C22 C23 118.6(6) . . ?
C24 C23 C22 121.4(6) . . ?
C23 C24 C25 119.8(6) . . ?
N9 C25 N8 113.1(5) . . ?
N9 C25 C24 126.4(6) . . ?
N8 C25 C24 120.2(6) . . ?
N9 C26 N10 114.6(5) . . ?
N9 C26 C27 124.6(6) . . ?
N10 C26 C27 120.6(5) . . ?
C28 C27 C26 119.7(6) . . ?
C27 C28 C29 119.9(6) . . ?
C28 C29 C30 118.2(6) . . ?
N10 C30 C29 124.1(6) . . ?
N11 C31 C32 124.7(6) . . ?
C31 C32 C33 118.0(6) . . ?
C34 C33 C32 119.9(6) . . ?
C33 C34 C35 119.9(6) . . ?
N12 C35 N11 114.5(5) . . ?
N12 C35 C34 125.0(6) . . ?
N11 C35 C34 120.3(6) . . ?
N12 C36 N13 115.1(5) . . ?
N12 C36 C37 125.3(6) . . ?
N13 C36 C37 119.1(6) . . ?
C38 C37 C36 118.6(6) . . ?
C37 C38 C39 122.3(6) . . ?
C38 C39 C40 118.5(6) . . ?
N13 C40 N14 114.4(5) . . ?
N13 C40 C39 120.4(6) . . ?
N14 C40 C39 125.2(6) . . ?
N14 C41 N15 116.1(5) . . ?
N14 C41 C42 123.9(6) . . ?
N15 C41 C42 119.9(6) . . ?
C43 C42 C41 119.6(7) . . ?
C44 C43 C42 119.4(7) . . ?
C43 C44 C45 118.5(6) . . ?
N15 C45 C44 124.8(7) . . ?
C47 C46 N16 123.5(7) . . ?
C46 C47 C48 118.5(6) . . ?
C49 C48 C47 119.6(6) . . ?
C48 C49 C50 119.3(6) . . ?
N16 C50 N17 114.5(5) . . ?
N16 C50 C49 121.0(6) . . ?
N17 C50 C49 123.9(6) . . ?
N18 C51 N17 114.2(5) . . ?
N18 C51 C52 120.1(6) . . ?
N17 C51 C52 125.6(5) . . ?
C53 C52 C51 119.3(6) . . ?
C52 C53 C54 119.7(6) . . ?
C55 C54 C53 120.2(6) . . ?
C54 C55 N18 119.8(6) . . ?
C54 C55 N19 127.2(6) . . ?
N18 C55 N19 112.9(5) . . ?
N20 C56 N19 114.6(5) . . ?
N20 C56 C57 120.1(5) . . ?
N19 C56 C57 125.1(5) . . ?
C58 C57 C56 119.6(6) . . ?
C57 C58 C59 120.8(7) . . ?
C60 C59 C58 118.1(7) . . ?
C59 C60 N20 122.8(6) . . ?
F1 C61 F2 114.4(5) . . ?
F1 C61 F3 100.2(7) . . ?
F2 C61 F3 96.6(7) . . ?
F1 C61 F3' 91.5(6) . . ?
F2 C61 F3' 89.0(7) . . ?
F3 C61 F3' 163.5(7) . . ?
F1 C61 S1 115.6(5) . . ?
F2 C61 S1 119.0(6) . . ?
F3 C61 S1 106.5(5) . . ?
F3' C61 S1 57.5(5) . . ?
F1 C61 S1' 124.8(6) . . ?
F2 C61 S1' 120.8(6) . . ?
F3 C61 S1' 73.9(5) . . ?
F3' C61 S1' 90.0(5) . . ?
S1 C61 S1' 32.79(17) . . ?
F6 C62 F5 108.5(6) . . ?
F6 C62 F4 109.6(6) . . ?
F5 C62 F4 106.6(6) . . ?
F6 C62 S2 110.9(5) . . ?
F5 C62 S2 111.1(5) . . ?
F4 C62 S2 110.0(5) . . ?
F7 C63 F8 120.2(8) . . ?
F7 C63 F9' 109.7(11) . . ?
F8 C63 F9' 56.0(10) . . ?
F7 C63 F8' 90.6(10) . . ?
F8 C63 F8' 65.6(9) . . ?
F9' C63 F8' 120.9(13) . . ?
F7 C63 F9 84.9(11) . . ?
F8 C63 F9 96.4(12) . . ?
F9' C63 F9 40.9(11) . . ?
F8' C63 F9 155.9(14) . . ?
F7 C63 S3' 116.8(5) . . ?
F8 C63 S3' 117.0(7) . . ?
F9' C63 S3' 123.4(9) . . ?
F8' C63 S3' 89.8(9) . . ?
F9 C63 S3' 113.4(11) . . ?
F7 C63 S3 116.8(5) . . ?
F8 C63 S3 122.8(6) . . ?
F9' C63 S3 108.1(9) . . ?
F8' C63 S3 110.4(9) . . ?
F9 C63 S3 92.6(11) . . ?
S3' C63 S3 20.73(19) . . ?
S3 O7 S3' 27.1(2) . . ?
O7 S3 O9 106.2(10) . . ?
O7 S3 O8 120.0(8) . . ?
O9 S3 O8 122.2(11) . . ?
O7 S3 C63 107.5(4) . . ?
O9 S3 C63 96.3(9) . . ?
O8 S3 C63 100.6(7) . . ?
O8' S3' O7 113.9(11) . . ?
O8' S3' O9' 119.2(12) . . ?
O7 S3' O9' 115.7(8) . . ?
O8' S3' C63 97.3(10) . . ?
O7 S3' C63 107.4(5) . . ?
O9' S3' C63 99.3(8) . . ?

loop_
_geom_bond_atom_site_label_1
_geom_bond_atom_site_label_2
_geom_bond_distance
_geom_bond_site_symmetry_2
_geom_bond_publ_flag
Co1 N16 1.958(6) . ?
Co1 N1 1.961(5) . ?
Co1 N11 1.973(5) . ?
Co1 N6 1.975(6) . ?
Co1 O1 2.186(4) . ?
Co1 Co2 2.2819(11) . ?
Co2 N2 1.856(5) . ?
Co2 N17 1.874(5) . ?
Co2 N7 1.901(5) . ?
Co2 N12 1.903(5) . ?
Co2 Co3 2.2531(12) . ?
Co3 N8 1.915(5) . ?
Co3 N3 1.918(5) . ?
Co3 N18 1.923(5) . ?
Co3 N13 1.923(5) . ?
Co3 Co4 2.2413(12) . ?
Co4 N4 1.875(5) . ?
Co4 N19 1.882(5) . ?
Co4 N14 1.911(5) . ?
Co4 N9 1.911(5) . ?
Co4 Co5 2.2896(11) . ?
Co5 N20 1.942(5) . ?
Co5 N10 1.962(5) . ?
Co5 N15 1.966(5) . ?
Co5 N5 1.973(5) . ?
Co5 O4 2.213(4) . ?
S1 O1 1.448(5) . ?
S1 O3 1.468(7) . ?
S1 O2 1.478(6) . ?
S1 C61 1.722(4) . ?
S1' O2 1.348(7) . ?
S1' O3' 1.440(14) . ?
S1' O1 1.466(6) . ?
S1' C61 1.751(4) . ?
S2 O6 1.431(6) . ?
S2 O5 1.443(5) . ?
S2 O4 1.454(5) . ?
S2 C62 1.831(7) . ?
F1 C61 1.282(9) . ?
F2 C61 1.291(9) . ?
F3 C61 1.401(5) . ?
F3' C61 1.600(8) . ?
F4 C62 1.344(8) . ?
F5 C62 1.326(8) . ?
F6 C62 1.324(9) . ?
N1 C1 1.342(8) . ?
N1 C5 1.372(8) . ?
N2 C5 1.362(8) . ?
N2 C6 1.390(8) . ?
N3 C10 1.339(8) . ?
N3 C6 1.371(7) . ?
N4 C10 1.382(8) . ?
N4 C11 1.390(8) . ?
N5 C15 1.342(8) . ?
N5 C11 1.345(8) . ?
N6 C16 1.340(8) . ?
N6 C20 1.374(8) . ?
N7 C21 1.365(7) . ?
N7 C20 1.389(8) . ?
N8 C25 1.386(7) . ?
N8 C21 1.391(8) . ?
N9 C26 1.375(7) . ?
N9 C25 1.376(8) . ?
N10 C30 1.341(8) . ?
N10 C26 1.386(8) . ?
N11 C31 1.334(8) . ?
N11 C35 1.393(8) . ?
N12 C36 1.364(8) . ?
N12 C35 1.387(8) . ?
N13 C40 1.342(8) . ?
N13 C36 1.375(8) . ?
N14 C41 1.371(8) . ?
N14 C40 1.373(8) . ?
N15 C45 1.347(8) . ?
N15 C41 1.385(8) . ?
N16 C50 1.366(8) . ?
N16 C46 1.366(8) . ?
N17 C50 1.388(7) . ?
N17 C51 1.392(8) . ?
N18 C51 1.365(7) . ?
N18 C55 1.380(8) . ?
N19 C55 1.384(8) . ?
N19 C56 1.391(7) . ?
N20 C56 1.350(7) . ?
N20 C60 1.380(8) . ?
C1 C2 1.355(10) . ?
C2 C3 1.384(11) . ?
C3 C4 1.381(10) . ?
C4 C5 1.404(9) . ?
C6 C7 1.382(9) . ?
C7 C8 1.420(10) . ?
C8 C9 1.363(9) . ?
C9 C10 1.393(9) . ?
C11 C12 1.421(8) . ?
C12 C13 1.365(10) . ?
C13 C14 1.374(10) . ?
C14 C15 1.376(10) . ?
C16 C17 1.381(10) . ?
C17 C18 1.360(10) . ?
C18 C19 1.367(9) . ?
C19 C20 1.395(9) . ?
C21 C22 1.386(9) . ?
C22 C23 1.394(9) . ?
C23 C24 1.348(9) . ?
C24 C25 1.393(9) . ?
C26 C27 1.404(8) . ?
C27 C28 1.360(9) . ?
C28 C29 1.375(10) . ?
C29 C30 1.384(9) . ?
C31 C32 1.360(9) . ?
C32 C33 1.393(10) . ?
C33 C34 1.352(10) . ?
C34 C35 1.399(9) . ?
C36 C37 1.419(9) . ?
C37 C38 1.348(10) . ?
C38 C39 1.349(10) . ?
C39 C40 1.416(9) . ?
C41 C42 1.423(9) . ?
C42 C43 1.388(10) . ?
C43 C44 1.371(11) . ?
C44 C45 1.374(10) . ?
C46 C47 1.363(10) . ?
C47 C48 1.391(11) . ?
C48 C49 1.385(9) . ?
C49 C50 1.399(8) . ?
C51 C52 1.394(9) . ?
C52 C53 1.384(10) . ?
C53 C54 1.385(9) . ?
C54 C55 1.376(9) . ?
C56 C57 1.424(9) . ?
C57 C58 1.347(10) . ?
C58 C59 1.391(10) . ?
C59 C60 1.364(10) . ?
C63 F7 1.285(7) . ?
C63 F8 1.326(8) . ?
C63 F9' 1.347(10) . ?
C63 F8' 1.354(10) . ?
C63 F9 1.374(10) . ?
C63 S3' 1.797(7) . ?
C63 S3 1.838(7) . ?
O7 S3 1.369(6) . ?
O7 S3' 1.420(7) . ?
S3 O9 1.385(10) . ?
S3 O8 1.430(9) . ?
S3' O8' 1.393(10) . ?
S3' O9' 1.443(9) . ?
